data_4101289
loop_
_publ_author_name
'Feng, Yuee'
'Lail, Marty'
'Foley, Nicholas A'
'Gunnoe, T Brent'
'Barakat, Khaldoon A'
'Cundari, Thomas R'
'Petersen, Jeffrey L'

_publ_section_title
;
 Hydrogen-deuterium exchange between TpRu(PMe3)(L)X (L = PMe3 and X =
 OH, OPh, Me, Ph, or NHPh; L = NCMe and X = Ph) and deuterated arene
 solvents: evidence for metal-mediated processes.
;
_journal_issue 24
_journal_name_full 'Journal of the American Chemical Society'
_journal_page_first 7982
_journal_page_last 7994
_journal_paper_doi 10.1021/ja0615775
_journal_volume 128
_journal_year 2006
_chemical_formula_sum 'C21 H33 B N6 P2 Ru'
_chemical_formula_weight 543.35
_chemical_name_systematic
; 
 ? 
;
_space_group_IT_number 14
_symmetry_cell_setting monoclinic
_symmetry_space_group_name_Hall '-P 2yn'
_symmetry_space_group_name_H-M 'P 1 21/n 1'
_atom_sites_solution_hydrogens geom
_atom_sites_solution_primary direct
_atom_sites_solution_secondary difmap
_audit_creation_method SHELXL-97
_cell_angle_alpha 90.00
_cell_angle_beta 91.6160(10)
_cell_angle_gamma 90.00
_cell_formula_units_Z 4
_cell_length_a 10.4395(5)
_cell_length_b 16.5658(9)
_cell_length_c 14.5617(8)
_cell_measurement_temperature 295(2)
_cell_volume 2517.3(2)
_computing_structure_refinement 'SHELXL-97 (Sheldrick, 1997)'
_computing_structure_solution 'SHELXS-97 (Sheldrick, 1990)'
_diffrn_ambient_temperature 295(2)
_diffrn_measured_fraction_theta_full 0.989
_diffrn_measured_fraction_theta_max 0.989
_diffrn_radiation_monochromator graphite
_diffrn_radiation_source 'fine-focus sealed tube'
_diffrn_radiation_type MoK\a
_diffrn_radiation_wavelength 0.71073
_diffrn_reflns_av_R_equivalents 0.0405
_diffrn_reflns_av_sigmaI/netI 0.0503
_diffrn_reflns_limit_h_max 13
_diffrn_reflns_limit_h_min -12
_diffrn_reflns_limit_k_max 21
_diffrn_reflns_limit_k_min -21
_diffrn_reflns_limit_l_max 18
_diffrn_reflns_limit_l_min -17
_diffrn_reflns_number 17699
_diffrn_reflns_theta_full 27.51
_diffrn_reflns_theta_max 27.51
_diffrn_reflns_theta_min 1.86
_exptl_absorpt_coefficient_mu 0.770
_exptl_absorpt_correction_type empirical
_exptl_absorpt_process_details SADABS
_exptl_crystal_colour colorless
_exptl_crystal_density_diffrn 1.434
_exptl_crystal_density_method 'not measured'
_exptl_crystal_F_000 1120
_exptl_crystal_size_max 0.20
_exptl_crystal_size_mid 0.18
_exptl_crystal_size_min 0.10
_refine_diff_density_max 0.654
_refine_diff_density_min -0.375
_refine_diff_density_rms 0.062
_refine_ls_extinction_method none
_refine_ls_goodness_of_fit_ref 1.025
_refine_ls_hydrogen_treatment riding
_refine_ls_matrix_type full
_refine_ls_number_parameters 286
_refine_ls_number_reflns 5729
_refine_ls_number_restraints 0
_refine_ls_restrained_S_all 1.025
_refine_ls_R_factor_all 0.0520
_refine_ls_R_factor_gt 0.0321
_refine_ls_shift/su_max 0.001
_refine_ls_shift/su_mean 0.000
_refine_ls_structure_factor_coef Fsqd
_refine_ls_weighting_details 'calc w=1/[\s^2^(Fo^2^)+(0.0316P)^2^+0.1265P] where P=(Fo^2^+2Fc^2^)/3'
_refine_ls_weighting_scheme calc
_refine_ls_wR_factor_gt 0.0707
_refine_ls_wR_factor_ref 0.0776
_reflns_number_gt 4300
_reflns_number_total 5729
_reflns_threshold_expression >2sigma(I)
_cod_data_source_file ja0615775si20060307_085253.cif
_cod_data_source_block compound_9
_cod_original_sg_symbol_H-M P21/n
_cod_database_code 4101289

loop_
_symmetry_equiv_pos_as_xyz
'x, y, z'
'-x+1/2, y+1/2, -z+1/2'
'-x, -y, -z'
'x-1/2, -y-1/2, z-1/2'

loop_
_atom_site_label
_atom_site_type_symbol
_atom_site_fract_x
_atom_site_fract_y
_atom_site_fract_z
_atom_site_U_iso_or_equiv
_atom_site_adp_type
_atom_site_occupancy
_atom_site_symmetry_multiplicity
_atom_site_calc_flag
_atom_site_refinement_flags
Ru1 Ru 0.342629(16) 0.220536(12) 0.160502(13) 0.03575(7) Uani 1 1 d .
P1 P 0.46940(6) 0.10864(4) 0.17143(5) 0.04215(16) Uani 1 1 d .
P2 P 0.34893(6) 0.26307(4) 0.31064(5) 0.04500(17) Uani 1 1 d .
N1 N 0.22880(18) 0.32442(14) 0.12223(15) 0.0465(5) Uani 1 1 d .
N2 N 0.2665(2) 0.37014(14) 0.04972(16) 0.0505(6) Uani 1 1 d .
N3 N 0.50960(19) 0.29448(14) 0.12726(15) 0.0470(5) Uani 1 1 d .
N4 N 0.50270(19) 0.34446(15) 0.05351(15) 0.0509(6) Uani 1 1 d .
N5 N 0.32395(19) 0.19866(14) 0.01467(15) 0.0456(5) Uani 1 1 d .
N6 N 0.35501(19) 0.25946(15) -0.04443(15) 0.0476(5) Uani 1 1 d .
C1 C 0.1171(2) 0.35538(19) 0.1466(2) 0.0566(7) Uani 1 1 d .
H1 H 0.0687 0.3359 0.1945 0.068 Uiso 1 1 calc R
C2 C 0.0820(3) 0.4203(2) 0.0913(2) 0.0657(9) Uani 1 1 d .
H2 H 0.0086 0.4519 0.0947 0.079 Uiso 1 1 calc R
C3 C 0.1787(3) 0.42778(18) 0.0311(2) 0.0604(8) Uani 1 1 d .
H3 H 0.1834 0.4663 -0.0151 0.072 Uiso 1 1 calc R
C4 C 0.6275(2) 0.3034(2) 0.1629(2) 0.0604(8) Uani 1 1 d .
H4 H 0.6593 0.2762 0.2146 0.072 Uiso 1 1 calc R
C5 C 0.6959(3) 0.3581(2) 0.1130(2) 0.0761(10) Uani 1 1 d .
H5 H 0.7801 0.3745 0.1240 0.091 Uiso 1 1 calc R
C6 C 0.6145(3) 0.3833(2) 0.0441(2) 0.0670(9) Uani 1 1 d .
H6 H 0.6329 0.4208 -0.0012 0.080 Uiso 1 1 calc R
C7 C 0.2917(2) 0.13632(19) -0.0376(2) 0.0555(7) Uani 1 1 d .
H7 H 0.2651 0.0866 -0.0153 0.067 Uiso 1 1 calc R
C8 C 0.3026(3) 0.1546(2) -0.1297(2) 0.0681(9) Uani 1 1 d .
H8 H 0.2854 0.1211 -0.1797 0.082 Uiso 1 1 calc R
C9 C 0.3440(3) 0.2327(2) -0.1310(2) 0.0607(9) Uani 1 1 d .
H9 H 0.3616 0.2624 -0.1833 0.073 Uiso 1 1 calc R
C10 C 0.5844(2) 0.1047(2) 0.0782(2) 0.0614(8) Uani 1 1 d .
H10A H 0.6408 0.1504 0.0827 0.092 Uiso 1 1 calc R
H10B H 0.5388 0.1059 0.0200 0.092 Uiso 1 1 calc R
H10C H 0.6335 0.0559 0.0831 0.092 Uiso 1 1 calc R
C11 C 0.3960(3) 0.00883(17) 0.1597(2) 0.0592(8) Uani 1 1 d .
H11A H 0.4617 -0.0309 0.1516 0.089 Uiso 1 1 calc R
H11B H 0.3381 0.0084 0.1073 0.089 Uiso 1 1 calc R
H11C H 0.3498 -0.0034 0.2140 0.089 Uiso 1 1 calc R
C12 C 0.5806(3) 0.0866(2) 0.2676(2) 0.0625(8) Uani 1 1 d .
H12A H 0.5333 0.0787 0.3225 0.094 Uiso 1 1 calc R
H12B H 0.6387 0.1311 0.2763 0.094 Uiso 1 1 calc R
H12C H 0.6282 0.0386 0.2545 0.094 Uiso 1 1 calc R
C13 C 0.4355(3) 0.2121(2) 0.4045(2) 0.0816(11) Uani 1 1 d .
H13A H 0.5255 0.2116 0.3925 0.122 Uiso 1 1 calc R
H13B H 0.4052 0.1576 0.4094 0.122 Uiso 1 1 calc R
H13C H 0.4216 0.2401 0.4610 0.122 Uiso 1 1 calc R
C14 C 0.4115(3) 0.3650(2) 0.3249(3) 0.0810(11) Uani 1 1 d .
H14A H 0.3645 0.4011 0.2849 0.121 Uiso 1 1 calc R
H14B H 0.5004 0.3658 0.3098 0.121 Uiso 1 1 calc R
H14C H 0.4026 0.3818 0.3875 0.121 Uiso 1 1 calc R
C15 C 0.1949(3) 0.2765(2) 0.3659(2) 0.0659(9) Uani 1 1 d .
H15A H 0.2097 0.2911 0.4292 0.099 Uiso 1 1 calc R
H15B H 0.1472 0.2270 0.3625 0.099 Uiso 1 1 calc R
H15C H 0.1472 0.3186 0.3351 0.099 Uiso 1 1 calc R
C16 C 0.1788(2) 0.15406(16) 0.18314(18) 0.0446(6) Uani 1 1 d .
C17 C 0.0720(2) 0.1596(2) 0.1233(2) 0.0610(8) Uani 1 1 d .
H17 H 0.0768 0.1934 0.0725 0.073 Uiso 1 1 calc R
C18 C -0.0405(3) 0.1173(2) 0.1360(3) 0.0832(11) Uani 1 1 d .
H18 H -0.1088 0.1234 0.0941 0.100 Uiso 1 1 calc R
C19 C -0.0523(3) 0.0665(2) 0.2094(3) 0.0830(12) Uani 1 1 d .
H19 H -0.1280 0.0383 0.2179 0.100 Uiso 1 1 calc R
C20 C 0.0496(3) 0.05807(19) 0.2700(2) 0.0665(9) Uani 1 1 d .
H20 H 0.0435 0.0235 0.3200 0.080 Uiso 1 1 calc R
C21 C 0.1620(2) 0.10107(17) 0.2570(2) 0.0518(7) Uani 1 1 d .
H21 H 0.2294 0.0944 0.2994 0.062 Uiso 1 1 calc R
B1 B 0.3816(3) 0.3453(2) -0.0076(2) 0.0537(8) Uani 1 1 d .
H1A H 0.3917 0.3830 -0.0588 0.064 Uiso 1 1 calc R

loop_
_atom_site_aniso_label
_atom_site_aniso_U_11
_atom_site_aniso_U_22
_atom_site_aniso_U_33
_atom_site_aniso_U_23
_atom_site_aniso_U_13
_atom_site_aniso_U_12
Ru1 0.03515(10) 0.03929(12) 0.03284(12) 0.00083(9) 0.00120(7) 0.00024(8)
P1 0.0414(3) 0.0460(4) 0.0392(4) 0.0037(3) 0.0049(3) 0.0053(3)
P2 0.0529(3) 0.0453(4) 0.0368(4) -0.0036(3) 0.0024(3) 0.0006(3)
N1 0.0507(11) 0.0458(13) 0.0430(13) 0.0017(11) -0.0010(10) 0.0041(10)
N2 0.0552(12) 0.0464(14) 0.0494(14) 0.0074(11) -0.0058(11) 0.0017(11)
N3 0.0471(11) 0.0539(15) 0.0400(13) 0.0069(11) -0.0005(9) -0.0064(10)
N4 0.0522(11) 0.0583(15) 0.0422(13) 0.0090(12) 0.0038(10) -0.0098(11)
N5 0.0454(10) 0.0551(14) 0.0360(12) -0.0010(11) -0.0040(9) 0.0051(10)
N6 0.0458(11) 0.0617(15) 0.0352(13) 0.0038(11) -0.0003(9) 0.0008(11)
C1 0.0539(15) 0.0580(19) 0.0580(19) -0.0075(15) 0.0040(13) 0.0121(14)
C2 0.0637(17) 0.062(2) 0.071(2) -0.0080(17) -0.0089(16) 0.0232(16)
C3 0.0736(18) 0.0456(17) 0.061(2) 0.0063(15) -0.0187(16) 0.0069(15)
C4 0.0487(14) 0.076(2) 0.0556(19) 0.0042(16) -0.0071(13) -0.0165(14)
C5 0.0572(16) 0.105(3) 0.066(2) 0.008(2) -0.0037(16) -0.0342(18)
C6 0.0630(17) 0.083(2) 0.055(2) 0.0109(17) 0.0050(15) -0.0325(17)
C7 0.0590(15) 0.0546(18) 0.0523(18) -0.0093(15) -0.0093(14) 0.0070(14)
C8 0.0766(19) 0.082(3) 0.0443(18) -0.0201(17) -0.0164(15) 0.0238(19)
C9 0.0544(15) 0.091(3) 0.0369(16) 0.0027(16) -0.0036(13) 0.0152(16)
C10 0.0573(15) 0.075(2) 0.0530(19) 0.0008(16) 0.0184(14) 0.0127(15)
C11 0.0681(16) 0.0442(17) 0.065(2) -0.0017(15) 0.0058(15) 0.0040(14)
C12 0.0617(16) 0.071(2) 0.0538(19) 0.0072(16) -0.0076(14) 0.0162(16)
C13 0.106(3) 0.097(3) 0.0409(18) -0.0067(18) -0.0131(18) 0.028(2)
C14 0.098(2) 0.064(2) 0.082(3) -0.0242(19) 0.016(2) -0.0211(19)
C15 0.0765(18) 0.073(2) 0.0489(18) -0.0095(16) 0.0189(15) 0.0077(17)
C16 0.0404(11) 0.0459(16) 0.0480(16) -0.0033(13) 0.0074(11) -0.0003(11)
C17 0.0434(13) 0.068(2) 0.071(2) 0.0023(17) -0.0012(13) -0.0059(14)
C18 0.0434(15) 0.093(3) 0.113(3) -0.006(2) -0.0043(18) -0.0093(17)
C19 0.0517(17) 0.078(3) 0.120(3) -0.020(2) 0.029(2) -0.0247(17)
C20 0.0742(19) 0.0507(19) 0.076(2) -0.0070(17) 0.0372(18) -0.0111(16)
C21 0.0546(14) 0.0482(17) 0.0535(18) -0.0034(14) 0.0151(13) -0.0029(13)
B1 0.0573(17) 0.062(2) 0.0417(18) 0.0115(16) 0.0005(14) -0.0031(16)

loop_
_atom_type_symbol
_atom_type_description
_atom_type_scat_dispersion_real
_atom_type_scat_dispersion_imag
_atom_type_scat_source
C C 0.0033 0.0016 'International Tables Vol C Tables 4.2.6.8 and 6.1.1.4'
H H 0.0000 0.0000 'International Tables Vol C Tables 4.2.6.8 and 6.1.1.4'
B B 0.0013 0.0007 'International Tables Vol C Tables 4.2.6.8 and 6.1.1.4'
N N 0.0061 0.0033 'International Tables Vol C Tables 4.2.6.8 and 6.1.1.4'
P P 0.1023 0.0942 'International Tables Vol C Tables 4.2.6.8 and 6.1.1.4'
Ru Ru -1.2594 0.8363 'International Tables Vol C Tables 4.2.6.8 and 6.1.1.4'

loop_
_geom_angle_atom_site_label_1
_geom_angle_atom_site_label_2
_geom_angle_atom_site_label_3
_geom_angle
C16 Ru1 N1 90.80(9)
C16 Ru1 N5 90.87(9)
N1 Ru1 N5 81.13(8)
C16 Ru1 N3 175.81(9)
N1 Ru1 N3 86.15(8)
N5 Ru1 N3 85.81(8)
C16 Ru1 P1 92.12(7)
N1 Ru1 P1 168.96(6)
N5 Ru1 P1 88.18(6)
N3 Ru1 P1 90.35(6)
C16 Ru1 P2 90.76(7)
N1 Ru1 P2 90.11(6)
N5 Ru1 P2 171.11(6)
N3 Ru1 P2 92.13(6)
P1 Ru1 P2 100.49(3)
C11 P1 C12 98.43(15)
C11 P1 C10 100.33(14)
C12 P1 C10 98.34(13)
C11 P1 Ru1 119.19(9)
C12 P1 Ru1 124.72(11)
C10 P1 Ru1 111.52(10)
C14 P2 C13 100.12(18)
C14 P2 C15 98.83(15)
C13 P2 C15 98.61(16)
C14 P2 Ru1 113.18(12)
C13 P2 Ru1 124.84(11)
C15 P2 Ru1 117.00(11)
C1 N1 N2 105.4(2)
C1 N1 Ru1 136.01(19)
N2 N1 Ru1 118.27(15)
C3 N2 N1 109.8(2)
C3 N2 B1 128.2(3)
N1 N2 B1 121.2(2)
C4 N3 N4 105.6(2)
C4 N3 Ru1 135.0(2)
N4 N3 Ru1 119.36(16)
C6 N4 N3 110.3(2)
C6 N4 B1 130.1(2)
N3 N4 B1 119.5(2)
C7 N5 N6 105.9(2)
C7 N5 Ru1 135.4(2)
N6 N5 Ru1 118.58(17)
C9 N6 N5 109.4(3)
C9 N6 B1 130.0(3)
N5 N6 B1 120.2(2)
N1 C1 C2 111.3(3)
C3 C2 C1 104.8(3)
N2 C3 C2 108.6(3)
N3 C4 C5 110.8(3)
C6 C5 C4 105.6(3)
N4 C6 C5 107.7(3)
N5 C7 C8 111.1(3)
C9 C8 C7 104.8(3)
N6 C9 C8 108.7(3)
C17 C16 C21 113.9(2)
C17 C16 Ru1 120.9(2)
C21 C16 Ru1 125.3(2)
C18 C17 C16 123.2(3)
C19 C18 C17 120.7(3)
C18 C19 C20 118.8(3)
C19 C20 C21 120.2(3)
C20 C21 C16 123.3(3)
N4 B1 N2 109.5(2)
N4 B1 N6 109.4(2)
N2 B1 N6 107.4(2)

loop_
_geom_bond_atom_site_label_1
_geom_bond_atom_site_label_2
_geom_bond_distance
Ru1 C16 2.068(2)
Ru1 N1 2.156(2)
Ru1 N5 2.158(2)
Ru1 N3 2.196(2)
Ru1 P1 2.2806(7)
Ru1 P2 2.2962(7)
P1 C11 1.828(3)
P1 C12 1.830(3)
P1 C10 1.839(2)
P2 C14 1.820(3)
P2 C13 1.825(3)
P2 C15 1.832(3)
N1 C1 1.331(3)
N1 N2 1.366(3)
N2 C3 1.345(3)
N2 B1 1.538(4)
N3 C4 1.330(3)
N3 N4 1.356(3)
N4 C6 1.343(3)
N4 B1 1.525(4)
N5 C7 1.321(3)
N5 N6 1.370(3)
N6 C9 1.338(4)
N6 B1 1.542(4)
C1 C2 1.386(4)
C2 C3 1.362(4)
C4 C5 1.374(4)
C5 C6 1.362(4)
C7 C8 1.383(4)
C8 C9 1.364(5)
C16 C17 1.399(4)
C16 C21 1.403(4)
C17 C18 1.386(4)
C18 C19 1.368(5)
C19 C20 1.370(5)
C20 C21 1.390(4)
